data_4134398
loop_
_publ_author_name
'Harris, Robert J.'
'Park, Jiyong'
'Nelson, Taylor A. F.'
'Iqbal, Nafees'
'Salgueiro, Daniel C.'
'Bacsa, John'
'MacBeth, Cora E.'
'Baik, Mu-Hyun'
'Blakey, Simon B.'

_publ_section_title
;
 The Mechanism of Rhodium-Catalyzed Allylic C-H Amination.
;
_journal_issue 12
_journal_name_full 'Journal of the American Chemical Society'
_journal_page_first 5842
_journal_page_last 5851
_journal_paper_doi 10.1021/jacs.0c01069
_journal_volume 142
_journal_year 2020
_chemical_formula_moiety 'C27 H34 N O2 Rh S'
_chemical_formula_sum 'C27 H34 N O2 Rh S'
_chemical_formula_weight 539.52
_space_group_crystal_system monoclinic
_space_group_IT_number 14
_space_group_name_Hall '-P 2yn'
_space_group_name_H-M_alt 'P 1 21/n 1'
_atom_sites_solution_hydrogens mixed
_atom_sites_solution_primary dual
_audit_creation_date 2018-04-03
_audit_creation_method
;
Olex2 1.2-dev
(compiled 2018.02.02 svn.r3482 for OlexSys, GUI svn.r5477)
;
_cell_angle_alpha 90
_cell_angle_beta 94.9110(13)
_cell_angle_gamma 90
_cell_formula_units_Z 4
_cell_length_a 9.08450(13)
_cell_length_b 26.7256(4)
_cell_length_c 10.28003(15)
_cell_measurement_reflns_used 29649
_cell_measurement_temperature 102(4)
_cell_measurement_theta_max 38.2260
_cell_measurement_theta_min 2.1060
_cell_volume 2486.71(6)
_computing_cell_refinement 'CrysAlisPro 1.171.39.43c (Rigaku OD, 2018)'
_computing_data_collection 'CrysAlisPro 1.171.39.43c (Rigaku OD, 2018)'
_computing_data_reduction 'CrysAlisPro 1.171.39.43c (Rigaku OD, 2018)'
_computing_molecular_graphics 'Olex2 (Dolomanov et al., 2009)'
_computing_publication_material 'Olex2 (Dolomanov et al., 2009)'
_computing_structure_refinement 'SHELXL-2014 (Sheldrick, 2015)'
_computing_structure_solution 'SHELXT (Sheldrick, 2015)'
_diffrn_ambient_environment N~2~
_diffrn_ambient_temperature 102(4)
_diffrn_detector HyPix
_diffrn_detector_type HyPix
_diffrn_measured_fraction_theta_full 1.000
_diffrn_measured_fraction_theta_max 1.000
_diffrn_measurement_details
'List of Runs (angles in degrees, time in seconds): # Type Start End Width t~exp~ \w \q \k \f Frames -------------------------------------------------------------------------- 1 \w -42.00 -16.00 0.50 10.00 -- -22.41 -92.00 -52.00 52 2 \w -51.00 -19.00 0.50 10.00 -- -22.41 -57.00 -60.00 64 3 \w -27.00 49.00 0.50 10.00 -- 22.41 -92.00 -52.00 152 4 \w -19.00 38.00 0.50 20.00 -- 22.41 -99.00 -90.00 114 5 \w -25.00 53.00 0.50 20.00 -- 22.41 -99.00 60.00 156 6 \w -38.00 -12.00 0.50 25.00 -- -22.41 92.00 60.00 52 7 \w -91.00 -24.00 0.50 25.00 -- -22.41 -57.00 30.00 134 8 \w 52.00 93.00 0.50 25.00 -- 22.41 178.00 -60.00 82 9 \w 57.00 88.00 0.50 25.00 -- 22.41-178.00-120.00 62'
_diffrn_measurement_device 'four-circle diffractometer'
_diffrn_measurement_device_type 'XtaLAB Synergy, Dualflex, HyPix'
_diffrn_measurement_method '\w scans'
_diffrn_orient_matrix_type 'CrysAlisPro convention (1999,Acta A55,543-557)'
_diffrn_orient_matrix_UB_11 0.0271237000
_diffrn_orient_matrix_UB_12 -0.0243748000
_diffrn_orient_matrix_UB_13 0.0152477000
_diffrn_orient_matrix_UB_21 0.0260915000
_diffrn_orient_matrix_UB_22 -0.0018556000
_diffrn_orient_matrix_UB_23 -0.0629201000
_diffrn_orient_matrix_UB_31 0.0687609000
_diffrn_orient_matrix_UB_32 0.0103337000
_diffrn_orient_matrix_UB_33 0.0245125000
_diffrn_radiation_monochromator 'multilayer mirror'
_diffrn_radiation_probe x-ray
_diffrn_radiation_type MoK\a
_diffrn_radiation_wavelength 0.71073
_diffrn_reflns_av_R_equivalents 0.0407
_diffrn_reflns_av_unetI/netI 0.0333
_diffrn_reflns_Laue_measured_fraction_full 1.000
_diffrn_reflns_Laue_measured_fraction_max 1.000
_diffrn_reflns_limit_h_max 14
_diffrn_reflns_limit_h_min -14
_diffrn_reflns_limit_k_max 43
_diffrn_reflns_limit_k_min -41
_diffrn_reflns_limit_l_max 16
_diffrn_reflns_limit_l_min -15
_diffrn_reflns_number 44992
_diffrn_reflns_point_group_measured_fraction_full 1.000
_diffrn_reflns_point_group_measured_fraction_max 1.000
_diffrn_reflns_theta_full 25.242
_diffrn_reflns_theta_max 35.630
_diffrn_reflns_theta_min 2.129
_diffrn_source 'micro-focus sealed X-ray tube'
_diffrn_source_current 1.0
_diffrn_source_type 'PhotonJet (Mo) X-ray Source'
_diffrn_source_voltage 50
_exptl_absorpt_coefficient_mu 0.794
_exptl_absorpt_correction_T_max 1.000
_exptl_absorpt_correction_T_min 0.736
_exptl_absorpt_correction_type gaussian
_exptl_absorpt_process_details
;
CrysAlisPro 1.171.39.43c (Rigaku Oxford Diffraction, 2018)
Numerical absorption correction based on gaussian integration over
			a multifaceted crystal model
Empirical absorption correction using spherical harmonics,
 implemented in SCALE3 ABSPACK scaling algorithm.
;
_exptl_crystal_colour orange
_exptl_crystal_colour_primary orange
_exptl_crystal_density_diffrn 1.441
_exptl_crystal_description plate
_exptl_crystal_F_000 1120
_exptl_crystal_recrystallization_method
'The material was recrystallised from a mixture of DCM and pentane  by vapor diffusion'
_exptl_crystal_size_max 0.25
_exptl_crystal_size_mid 0.15
_exptl_crystal_size_min 0.05
_refine_diff_density_max 0.931
_refine_diff_density_min -0.348
_refine_diff_density_rms 0.084
_refine_ls_extinction_method none
_refine_ls_goodness_of_fit_ref 1.035
_refine_ls_hydrogen_treatment mixed
_refine_ls_matrix_type full
_refine_ls_number_parameters 311
_refine_ls_number_reflns 11459
_refine_ls_number_restraints 4
_refine_ls_restrained_S_all 1.035
_refine_ls_R_factor_all 0.0334
_refine_ls_R_factor_gt 0.0269
_refine_ls_shift/su_max 0.002
_refine_ls_shift/su_mean 0.000
_refine_ls_structure_factor_coef Fsqd
_refine_ls_weighting_details 'w=1/[\s^2^(Fo^2^)+(0.0316P)^2^+0.7328P] where P=(Fo^2^+2Fc^2^)/3'
_refine_ls_weighting_scheme calc
_refine_ls_wR_factor_gt 0.0666
_refine_ls_wR_factor_ref 0.0689
_reflns_Friedel_coverage 0.000
_reflns_number_gt 9946
_reflns_number_total 11459
_reflns_threshold_expression 'I > 2\s(I)'
_cod_data_source_file ja0c01069_si_004.cif
_cod_data_source_block rjh-ii-091
_cod_depositor_comments 'Adding full bibliography for 4134397--4134399.cif.'
_cod_database_code 4134398
_shelx_shelxl_version_number 2018/3
_chemical_oxdiff_formula 'C108  H136  O12  Rh4  S4  '
_shelx_space_group_comment
;
The symmetry employed for this shelxl refinement is uniquely defined
by the following loop, which should always be used as a source of
symmetry information in preference to the above space-group names.
They are only intended as comments.
;
_shelx_estimated_absorpt_t_max 0.961
_shelx_estimated_absorpt_t_min 0.826
_reflns_odcompleteness_completeness 99.85
_reflns_odcompleteness_iscentric 1
_reflns_odcompleteness_theta 36.23
_olex2_refinement_description
;
1. Fixed Uiso
 At 1.2 times of:
  All C(H) groups
 At 1.5 times of:
  All C(H,H,H) groups
2. Restrained distances
 C8-H8 = C7-H7
 0.999 with sigma of 0.004
 N1-H1
 0.975 with sigma of 0.004
 C7-H7 \\sim C9-H9
 with sigma of 0.002
3. Uiso/Uaniso restraints and constraints
Uiso(H7) = Uiso(H9)
4.a Aromatic/amide H refined with riding coordinates:
 C2(H2), C25(H25), C3(H3), C26(H26), C6(H6), C22(H22), C23(H23), C4(H4), C5(H5)
4.b Idealised Me refined as rotating group:
 C19(H19A,H19B,H19C), C16(H16A,H16B,H16C), C20(H20A,H20B,H20C), C27(H27A,H27B,
 H27C), C18(H18A,H18B,H18C), C17(H17A,H17B,H17C), C10(H10A,H10B,H10C)
;
_olex2_diffrn_ambient_temperature_device 'Oxford Cryosystems'
_olex2_exptl_crystal_mounting_method 'The crystal was mounted on a loop with paratone oil'
_olex2_submission_original_sample_id RJH-II-091
_olex2_submission_special_instructions 'No special instructions were received'
_oxdiff_exptl_absorpt_empirical_details
;
Empirical correction (ABSPACK) includes:
- Absorption correction using spherical harmonics
- Frame scaling
;
_oxdiff_exptl_absorpt_empirical_full_max 1.251
_oxdiff_exptl_absorpt_empirical_full_min 0.822

loop_
_space_group_symop_operation_xyz
'x, y, z'
'-x+1/2, y+1/2, -z+1/2'
'-x, -y, -z'
'x-1/2, -y-1/2, z-1/2'

loop_
_atom_site_label
_atom_site_type_symbol
_atom_site_fract_x
_atom_site_fract_y
_atom_site_fract_z
_atom_site_U_iso_or_equiv
_atom_site_adp_type
_atom_site_occupancy
_atom_site_site_symmetry_order
_atom_site_calc_flag
_atom_site_refinement_flags_posn
_atom_site_refinement_flags_adp
_atom_site_refinement_flags_occupancy
_atom_site_disorder_assembly
_atom_site_disorder_group
Rh1 Rh 0.57962(2) 0.37392(2) 0.77054(2) 0.01228(2) Uani 1 1 d . . . . .
S1 S 0.54150(3) 0.41773(2) 0.46360(2) 0.01440(5) Uani 1 1 d . . . . .
O2 O 0.49749(10) 0.36666(3) 0.43367(9) 0.01899(15) Uani 1 1 d . . . . .
O1 O 0.45404(10) 0.45710(3) 0.39726(8) 0.01966(16) Uani 1 1 d . . . . .
N1 N 0.55514(11) 0.42607(4) 0.61526(9) 0.01646(16) Uani 1 1 d D . . . .
C8 C 0.80597(12) 0.35244(5) 0.79482(11) 0.01802(19) Uani 1 1 d D . . . .
C14 C 0.49701(13) 0.32528(4) 0.91818(11) 0.01733(19) Uani 1 1 d . . . . .
C2 C 0.65904(13) 0.26234(4) 0.52882(11) 0.01818(19) Uani 1 1 d . . . . .
H2 H 0.622595 0.286638 0.466749 0.022 Uiso 1 1 calc R . . . .
C13 C 0.40318(13) 0.31750(4) 0.79944(11) 0.01791(19) Uani 1 1 d . . . . .
C9 C 0.80361(13) 0.40485(5) 0.81222(12) 0.01887(19) Uani 1 1 d D . . . .
C25 C 0.93048(13) 0.39260(5) 0.30610(12) 0.0197(2) Uani 1 1 d . . . . .
H25 H 0.981235 0.365046 0.272382 0.024 Uiso 1 1 calc R . . . .
C24 C 0.99436(13) 0.44019(5) 0.30635(11) 0.01813(19) Uani 1 1 d . . . . .
C21 C 0.71946(12) 0.42491(4) 0.40550(10) 0.01489(17) Uani 1 1 d . . . . .
C11 C 0.38486(13) 0.40079(4) 0.86334(11) 0.01718(18) Uani 1 1 d . . . . .
C1 C 0.73146(12) 0.27795(4) 0.64819(11) 0.01667(18) Uani 1 1 d . . . . .
C3 C 0.64009(14) 0.21186(5) 0.50047(12) 0.0203(2) Uani 1 1 d . . . . .
H3 H 0.591651 0.201912 0.419009 0.024 Uiso 1 1 calc R . . . .
C26 C 0.79397(13) 0.38493(4) 0.35435(11) 0.01780(19) Uani 1 1 d . . . . .
H26 H 0.751548 0.352420 0.352429 0.021 Uiso 1 1 calc R . . . .
C6 C 0.78436(13) 0.24104(4) 0.73716(12) 0.0196(2) Uani 1 1 d . . . . .
H6 H 0.834864 0.250732 0.817973 0.024 Uiso 1 1 calc R . . . .
C7 C 0.74952(12) 0.33203(4) 0.67340(11) 0.01612(18) Uani 1 1 d D . . . .
C12 C 0.33782(13) 0.36403(5) 0.76339(11) 0.01813(19) Uani 1 1 d . . . . .
C22 C 0.78354(13) 0.47231(4) 0.41043(11) 0.01874(19) Uani 1 1 d . . . . .
H22 H 0.735006 0.499511 0.448135 0.022 Uiso 1 1 calc R . . . .
C23 C 0.91887(13) 0.47950(5) 0.35982(12) 0.0199(2) Uani 1 1 d . . . . .
H23 H 0.961028 0.512048 0.361708 0.024 Uiso 1 1 calc R . . . .
C4 C 0.69173(14) 0.17562(5) 0.59084(13) 0.0228(2) Uani 1 1 d . . . . .
H4 H 0.677479 0.141097 0.571654 0.027 Uiso 1 1 calc R . . . .
C15 C 0.47857(13) 0.37630(4) 0.95950(11) 0.01687(19) Uani 1 1 d . . . . .
C19 C 0.57620(16) 0.28508(5) 0.99759(14) 0.0275(3) Uani 1 1 d . . . . .
H19A H 0.608509 0.258986 0.939406 0.041 Uiso 1 1 calc GR . . . .
H19B H 0.509492 0.270508 1.057362 0.041 Uiso 1 1 calc GR . . . .
H19C H 0.662487 0.299423 1.048008 0.041 Uiso 1 1 calc GR . . . .
C16 C 0.33242(16) 0.45393(5) 0.86836(14) 0.0269(3) Uani 1 1 d . . . . .
H16A H 0.383516 0.470835 0.943867 0.040 Uiso 1 1 calc GR . . . .
H16B H 0.225694 0.454359 0.876331 0.040 Uiso 1 1 calc GR . . . .
H16C H 0.353777 0.471308 0.788166 0.040 Uiso 1 1 calc GR . . . .
C5 C 0.76415(15) 0.19040(5) 0.70910(13) 0.0227(2) Uani 1 1 d . . . . .
H5 H 0.799953 0.165919 0.770941 0.027 Uiso 1 1 calc R . . . .
C20 C 0.54172(16) 0.39797(6) 1.08637(12) 0.0259(2) Uani 1 1 d . . . . .
H20A H 0.636036 0.381623 1.113162 0.039 Uiso 1 1 calc GR . . . .
H20B H 0.472693 0.392531 1.153215 0.039 Uiso 1 1 calc GR . . . .
H20C H 0.557809 0.433947 1.075838 0.039 Uiso 1 1 calc GR . . . .
C27 C 1.13892(14) 0.44902(5) 0.24866(14) 0.0248(2) Uani 1 1 d . . . . .
H27A H 1.207692 0.421858 0.274766 0.037 Uiso 1 1 calc GR . . . .
H27B H 1.180930 0.480974 0.280419 0.037 Uiso 1 1 calc GR . . . .
H27C H 1.122274 0.449961 0.153236 0.037 Uiso 1 1 calc GR . . . .
C18 C 0.37650(16) 0.26899(5) 0.72913(14) 0.0277(3) Uani 1 1 d . . . . .
H18A H 0.360067 0.275275 0.635086 0.042 Uiso 1 1 calc GR . . . .
H18B H 0.289199 0.252672 0.759679 0.042 Uiso 1 1 calc GR . . . .
H18C H 0.462716 0.247207 0.746491 0.042 Uiso 1 1 calc GR . . . .
C17 C 0.22907(15) 0.37413(6) 0.64879(14) 0.0273(3) Uani 1 1 d . . . . .
H17A H 0.242384 0.408368 0.617747 0.041 Uiso 1 1 calc GR . . . .
H17B H 0.128469 0.370200 0.674921 0.041 Uiso 1 1 calc GR . . . .
H17C H 0.245099 0.350438 0.578627 0.041 Uiso 1 1 calc GR . . . .
C10 C 0.85756(16) 0.42867(6) 0.93965(13) 0.0270(3) Uani 1 1 d . . . . .
H10A H 0.794290 0.457224 0.956654 0.040 Uiso 1 1 calc GR . . . .
H10B H 0.959417 0.440216 0.935358 0.040 Uiso 1 1 calc GR . . . .
H10C H 0.854201 0.404130 1.010169 0.040 Uiso 1 1 calc GR . . . .
H8 H 0.8250(18) 0.3299(5) 0.8720(10) 0.018(4) Uiso 1 1 d D . . . .
H7 H 0.7628(18) 0.3521(5) 0.5936(10) 0.019(3) Uiso 1 1 d D . . . .
H9 H 0.8144(18) 0.4267(5) 0.7351(10) 0.019(3) Uiso 1 1 d D . . . .
H1 H 0.558(3) 0.4614(2) 0.637(2) 0.055(7) Uiso 1 1 d D . . . .

loop_
_atom_site_aniso_label
_atom_site_aniso_U_11
_atom_site_aniso_U_22
_atom_site_aniso_U_33
_atom_site_aniso_U_23
_atom_site_aniso_U_13
_atom_site_aniso_U_12
Rh1 0.01271(4) 0.01341(4) 0.01083(4) 0.00033(2) 0.00172(2) -0.00082(2)
S1 0.01522(11) 0.01591(11) 0.01199(10) 0.00079(8) 0.00072(8) 0.00081(9)
O2 0.0204(4) 0.0187(4) 0.0177(4) -0.0021(3) 0.0010(3) -0.0028(3)
O1 0.0190(4) 0.0220(4) 0.0174(4) 0.0031(3) -0.0018(3) 0.0047(3)
N1 0.0227(4) 0.0153(4) 0.0116(4) 0.0007(3) 0.0030(3) 0.0010(3)
C8 0.0129(4) 0.0222(5) 0.0189(5) 0.0017(4) 0.0012(3) -0.0001(4)
C14 0.0186(5) 0.0177(4) 0.0164(4) 0.0033(3) 0.0058(4) 0.0000(4)
C2 0.0187(5) 0.0180(5) 0.0185(5) 0.0006(4) 0.0056(4) 0.0012(4)
C13 0.0170(4) 0.0187(5) 0.0190(5) -0.0031(4) 0.0069(4) -0.0045(4)
C9 0.0159(4) 0.0213(5) 0.0194(5) 0.0002(4) 0.0017(4) -0.0035(4)
C25 0.0202(5) 0.0202(5) 0.0191(5) -0.0001(4) 0.0040(4) 0.0025(4)
C24 0.0152(4) 0.0222(5) 0.0167(5) 0.0010(4) -0.0001(3) 0.0001(4)
C21 0.0160(4) 0.0167(4) 0.0118(4) 0.0016(3) 0.0002(3) 0.0011(3)
C11 0.0169(4) 0.0187(5) 0.0165(4) 0.0003(4) 0.0048(4) 0.0005(4)
C1 0.0158(4) 0.0165(4) 0.0184(5) 0.0017(3) 0.0058(4) 0.0017(4)
C3 0.0200(5) 0.0200(5) 0.0219(5) -0.0015(4) 0.0071(4) -0.0004(4)
C26 0.0199(5) 0.0164(4) 0.0175(5) 0.0007(3) 0.0038(4) 0.0010(4)
C6 0.0192(5) 0.0194(5) 0.0207(5) 0.0029(4) 0.0045(4) 0.0033(4)
C7 0.0151(4) 0.0174(4) 0.0162(4) 0.0016(3) 0.0033(3) 0.0011(4)
C12 0.0143(4) 0.0245(5) 0.0158(5) -0.0007(4) 0.0031(3) -0.0018(4)
C22 0.0195(5) 0.0180(5) 0.0189(5) -0.0004(4) 0.0023(4) 0.0004(4)
C23 0.0192(5) 0.0187(5) 0.0219(5) -0.0005(4) 0.0018(4) -0.0023(4)
C4 0.0235(5) 0.0164(5) 0.0300(6) 0.0000(4) 0.0107(5) 0.0010(4)
C15 0.0185(5) 0.0199(5) 0.0127(4) -0.0004(3) 0.0043(3) -0.0029(4)
C19 0.0296(6) 0.0273(6) 0.0270(6) 0.0129(5) 0.0103(5) 0.0064(5)
C16 0.0281(6) 0.0221(6) 0.0314(6) 0.0007(5) 0.0086(5) 0.0071(5)
C5 0.0240(5) 0.0183(5) 0.0268(6) 0.0050(4) 0.0080(4) 0.0049(4)
C20 0.0300(6) 0.0324(6) 0.0153(5) -0.0029(4) 0.0027(4) -0.0066(5)
C27 0.0170(5) 0.0294(6) 0.0284(6) -0.0013(5) 0.0041(4) -0.0031(4)
C18 0.0285(6) 0.0238(6) 0.0328(7) -0.0108(5) 0.0140(5) -0.0108(5)
C17 0.0167(5) 0.0443(8) 0.0203(6) 0.0009(5) -0.0025(4) -0.0010(5)
C10 0.0248(6) 0.0328(7) 0.0228(6) -0.0051(5) -0.0013(4) -0.0088(5)

loop_
_atom_type_symbol
_atom_type_description
_atom_type_scat_dispersion_real
_atom_type_scat_dispersion_imag
_atom_type_scat_source
C C 0.0033 0.0016 'International Tables Vol C Tables 4.2.6.8 and 6.1.1.4'
H H 0.0000 0.0000 'International Tables Vol C Tables 4.2.6.8 and 6.1.1.4'
N N 0.0061 0.0033 'International Tables Vol C Tables 4.2.6.8 and 6.1.1.4'
O O 0.0106 0.0060 'International Tables Vol C Tables 4.2.6.8 and 6.1.1.4'
Rh Rh -1.1178 0.9187 'International Tables Vol C Tables 4.2.6.8 and 6.1.1.4'
S S 0.1246 0.1234 'International Tables Vol C Tables 4.2.6.8 and 6.1.1.4'

loop_
_exptl_crystal_face_index_h
_exptl_crystal_face_index_k
_exptl_crystal_face_index_l
_exptl_crystal_face_perp_dist
6 -11 -13 0.1180
-6 11 13 0.1180
8 18 9 0.0828
0 -1 0 0.0248
0 1 0 0.0248
5 0 2 0.0750
-5 0 -2 0.0750
5 5 -1 0.0690
-5 -5 1 0.0690
0 -3 -5 0.1185
0 3 5 0.1185
-5 -3 3 0.0727
-3 -5 2 0.0610
0 -4 -5 0.1093
-5 4 2 0.0625

loop_
_geom_angle_atom_site_label_1
_geom_angle_atom_site_label_2
_geom_angle_atom_site_label_3
_geom_angle
_geom_angle_site_symmetry_1
_geom_angle_site_symmetry_3
_geom_angle_publ_flag
N1 Rh1 C8 107.70(4) . . ?
N1 Rh1 C14 153.85(4) . . ?
N1 Rh1 C13 120.90(4) . . ?
N1 Rh1 C9 86.29(4) . . ?
N1 Rh1 C11 94.33(4) . . ?
N1 Rh1 C7 91.44(4) . . ?
N1 Rh1 C12 90.79(4) . . ?
N1 Rh1 C15 128.07(4) . . ?
C8 Rh1 C14 98.29(4) . . ?
C8 Rh1 C13 119.87(4) . . ?
C8 Rh1 C9 38.00(5) . . ?
C8 Rh1 C11 147.28(4) . . ?
C8 Rh1 C7 38.04(4) . . ?
C8 Rh1 C12 156.93(5) . . ?
C8 Rh1 C15 111.89(4) . . ?
C14 Rh1 C13 38.09(4) . . ?
C14 Rh1 C9 117.09(4) . . ?
C14 Rh1 C11 63.60(4) . . ?
C14 Rh1 C7 107.91(4) . . ?
C14 Rh1 C12 63.31(4) . . ?
C14 Rh1 C15 38.26(4) . . ?
C9 Rh1 C13 152.41(5) . . ?
C9 Rh1 C7 67.01(4) . . ?
C9 Rh1 C12 161.96(5) . . ?
C9 Rh1 C15 105.26(4) . . ?
C11 Rh1 C13 63.33(4) . . ?
C11 Rh1 C9 123.80(4) . . ?
C11 Rh1 C7 168.02(4) . . ?
C11 Rh1 C12 38.65(4) . . ?
C11 Rh1 C15 37.18(4) . . ?
C7 Rh1 C13 104.72(4) . . ?
C7 Rh1 C15 140.01(4) . . ?
C12 Rh1 C13 37.07(4) . . ?
C12 Rh1 C7 130.92(4) . . ?
C12 Rh1 C15 63.10(4) . . ?
C15 Rh1 C13 63.17(4) . . ?
O2 S1 O1 116.93(5) . . ?
O2 S1 N1 110.00(5) . . ?
O2 S1 C21 105.80(5) . . ?
O1 S1 N1 110.92(5) . . ?
O1 S1 C21 103.90(5) . . ?
N1 S1 C21 108.73(5) . . ?
Rh1 N1 H1 118.0(13) . . ?
S1 N1 Rh1 130.54(6) . . ?
S1 N1 H1 111.4(14) . . ?
Rh1 C8 H8 110.8(10) . . ?
C9 C8 Rh1 73.88(7) . . ?
C9 C8 C7 119.00(10) . . ?
C9 C8 H8 120.0(9) . . ?
C7 C8 Rh1 74.19(6) . . ?
C7 C8 H8 119.5(9) . . ?
C13 C14 Rh1 73.18(6) . . ?
C13 C14 C19 125.43(11) . . ?
C15 C14 Rh1 72.36(6) . . ?
C15 C14 C13 108.09(10) . . ?
C15 C14 C19 125.51(11) . . ?
C19 C14 Rh1 129.06(8) . . ?
C1 C2 H2 119.6 . . ?
C3 C2 H2 119.6 . . ?
C3 C2 C1 120.83(11) . . ?
C14 C13 Rh1 68.73(6) . . ?
C14 C13 C18 126.45(12) . . ?
C12 C13 Rh1 70.25(6) . . ?
C12 C13 C14 107.42(10) . . ?
C12 C13 C18 126.11(12) . . ?
C18 C13 Rh1 127.49(8) . . ?
Rh1 C9 H9 102.6(9) . . ?
C8 C9 Rh1 68.11(6) . . ?
C8 C9 C10 121.59(11) . . ?
C8 C9 H9 118.5(9) . . ?
C10 C9 Rh1 123.77(9) . . ?
C10 C9 H9 113.5(9) . . ?
C24 C25 H25 119.4 . . ?
C26 C25 H25 119.4 . . ?
C26 C25 C24 121.10(11) . . ?
C25 C24 C27 121.19(11) . . ?
C23 C24 C25 117.94(11) . . ?
C23 C24 C27 120.86(11) . . ?
C26 C21 S1 121.92(9) . . ?
C26 C21 C22 119.77(10) . . ?
C22 C21 S1 118.30(8) . . ?
C12 C11 Rh1 70.91(6) . . ?
C12 C11 C16 125.94(11) . . ?
C15 C11 Rh1 72.11(6) . . ?
C15 C11 C12 107.70(10) . . ?
C15 C11 C16 126.17(11) . . ?
C16 C11 Rh1 126.38(8) . . ?
C2 C1 C7 118.76(10) . . ?
C6 C1 C2 117.99(11) . . ?
C6 C1 C7 123.24(11) . . ?
C2 C3 H3 119.8 . . ?
C2 C3 C4 120.42(12) . . ?
C4 C3 H3 119.8 . . ?
C25 C26 C21 119.95(11) . . ?
C25 C26 H26 120.0 . . ?
C21 C26 H26 120.0 . . ?
C1 C6 H6 119.4 . . ?
C5 C6 C1 121.13(12) . . ?
C5 C6 H6 119.4 . . ?
Rh1 C7 H7 103.7(10) . . ?
C8 C7 Rh1 67.77(6) . . ?
C8 C7 C1 123.93(10) . . ?
C8 C7 H7 117.2(9) . . ?
C1 C7 Rh1 120.24(7) . . ?
C1 C7 H7 113.8(10) . . ?
C13 C12 Rh1 72.68(7) . . ?
C13 C12 C11 108.46(10) . . ?
C13 C12 C17 126.83(11) . . ?
C11 C12 Rh1 70.44(6) . . ?
C11 C12 C17 124.55(11) . . ?
C17 C12 Rh1 126.36(9) . . ?
C21 C22 H22 120.2 . . ?
C23 C22 C21 119.52(11) . . ?
C23 C22 H22 120.2 . . ?
C24 C23 H23 119.2 . . ?
C22 C23 C24 121.66(11) . . ?
C22 C23 H23 119.2 . . ?
C3 C4 H4 120.3 . . ?
C5 C4 C3 119.50(11) . . ?
C5 C4 H4 120.3 . . ?
C14 C15 Rh1 69.39(6) . . ?
C14 C15 C20 125.27(11) . . ?
C11 C15 Rh1 70.71(6) . . ?
C11 C15 C14 108.12(10) . . ?
C11 C15 C20 126.53(11) . . ?
C20 C15 Rh1 128.15(8) . . ?
C14 C19 H19A 109.5 . . ?
C14 C19 H19B 109.5 . . ?
C14 C19 H19C 109.5 . . ?
H19A C19 H19B 109.5 . . ?
H19A C19 H19C 109.5 . . ?
H19B C19 H19C 109.5 . . ?
C11 C16 H16A 109.5 . . ?
C11 C16 H16B 109.5 . . ?
C11 C16 H16C 109.5 . . ?
H16A C16 H16B 109.5 . . ?
H16A C16 H16C 109.5 . . ?
H16B C16 H16C 109.5 . . ?
C6 C5 H5 119.9 . . ?
C4 C5 C6 120.12(11) . . ?
C4 C5 H5 119.9 . . ?
C15 C20 H20A 109.5 . . ?
C15 C20 H20B 109.5 . . ?
C15 C20 H20C 109.5 . . ?
H20A C20 H20B 109.5 . . ?
H20A C20 H20C 109.5 . . ?
H20B C20 H20C 109.5 . . ?
C24 C27 H27A 109.5 . . ?
C24 C27 H27B 109.5 . . ?
C24 C27 H27C 109.5 . . ?
H27A C27 H27B 109.5 . . ?
H27A C27 H27C 109.5 . . ?
H27B C27 H27C 109.5 . . ?
C13 C18 H18A 109.5 . . ?
C13 C18 H18B 109.5 . . ?
C13 C18 H18C 109.5 . . ?
H18A C18 H18B 109.5 . . ?
H18A C18 H18C 109.5 . . ?
H18B C18 H18C 109.5 . . ?
C12 C17 H17A 109.5 . . ?
C12 C17 H17B 109.5 . . ?
C12 C17 H17C 109.5 . . ?
H17A C17 H17B 109.5 . . ?
H17A C17 H17C 109.5 . . ?
H17B C17 H17C 109.5 . . ?
C9 C10 H10A 109.5 . . ?
C9 C10 H10B 109.5 . . ?
C9 C10 H10C 109.5 . . ?
H10A C10 H10B 109.5 . . ?
H10A C10 H10C 109.5 . . ?
H10B C10 H10C 109.5 . . ?

loop_
_geom_bond_atom_site_label_1
_geom_bond_atom_site_label_2
_geom_bond_distance
_geom_bond_site_symmetry_2
_geom_bond_publ_flag
Rh1 N1 2.1165(9) . ?
Rh1 C8 2.1290(11) . ?
Rh1 C14 2.1798(11) . ?
Rh1 C13 2.2390(11) . ?
Rh1 C9 2.2041(12) . ?
Rh1 C11 2.2012(11) . ?
Rh1 C7 2.2128(11) . ?
Rh1 C12 2.2074(11) . ?
Rh1 C15 2.2193(11) . ?
S1 O2 1.4480(9) . ?
S1 O1 1.4528(9) . ?
S1 N1 1.5693(9) . ?
S1 C21 1.7812(11) . ?
N1 H1 0.970(4) . ?
C8 C9 1.4126(17) . ?
C8 C7 1.4172(16) . ?
C8 H8 0.998(4) . ?
C14 C13 1.4428(17) . ?
C14 C15 1.4420(16) . ?
C14 C19 1.4958(17) . ?
C2 H2 0.9500 . ?
C2 C1 1.4052(16) . ?
C2 C3 1.3878(17) . ?
C13 C12 1.4139(17) . ?
C13 C18 1.4939(17) . ?
C9 C10 1.5006(17) . ?
C9 H9 0.997(4) . ?
C25 H25 0.9500 . ?
C25 C24 1.3978(17) . ?
C25 C26 1.3897(17) . ?
C24 C23 1.3931(17) . ?
C24 C27 1.5052(17) . ?
C21 C26 1.3919(16) . ?
C21 C22 1.3932(16) . ?
C11 C12 1.4590(16) . ?
C11 C15 1.4094(17) . ?
C11 C16 1.5002(17) . ?
C1 C6 1.4020(16) . ?
C1 C7 1.4750(16) . ?
C3 H3 0.9500 . ?
C3 C4 1.3952(18) . ?
C26 H26 0.9500 . ?
C6 H6 0.9500 . ?
C6 C5 1.3926(18) . ?
C7 H7 0.997(4) . ?
C12 C17 1.4958(18) . ?
C22 H22 0.9500 . ?
C22 C23 1.3887(17) . ?
C23 H23 0.9500 . ?
C4 H4 0.9500 . ?
C4 C5 1.3892(19) . ?
C15 C20 1.4957(17) . ?
C19 H19A 0.9800 . ?
C19 H19B 0.9800 . ?
C19 H19C 0.9800 . ?
C16 H16A 0.9800 . ?
C16 H16B 0.9800 . ?
C16 H16C 0.9800 . ?
C5 H5 0.9500 . ?
C20 H20A 0.9800 . ?
C20 H20B 0.9800 . ?
C20 H20C 0.9800 . ?
C27 H27A 0.9800 . ?
C27 H27B 0.9800 . ?
C27 H27C 0.9800 . ?
C18 H18A 0.9800 . ?
C18 H18B 0.9800 . ?
C18 H18C 0.9800 . ?
C17 H17A 0.9800 . ?
C17 H17B 0.9800 . ?
C17 H17C 0.9800 . ?
C10 H10A 0.9800 . ?
C10 H10B 0.9800 . ?
C10 H10C 0.9800 . ?

loop_
_exptl_oxdiff_crystal_face_indexfrac_h
_exptl_oxdiff_crystal_face_indexfrac_k
_exptl_oxdiff_crystal_face_indexfrac_l
_exptl_oxdiff_crystal_face_x
_exptl_oxdiff_crystal_face_y
_exptl_oxdiff_crystal_face_z
6.0276 -11.1257 -12.9575 0.2371 0.9932 -0.0181
-6.0276 11.1257 12.9575 -0.2371 -0.9932 0.0181
7.9624 18.1063 9.0082 -0.0880 -0.3926 0.9554
-0.0001 -0.9993 0.0012 0.0244 0.0018 -0.0103
0.0001 0.9993 -0.0012 -0.0244 -0.0018 0.0103
4.9859 0.0336 2.0201 0.1652 0.0029 0.3927
-4.9859 -0.0336 -2.0201 -0.1652 -0.0029 -0.3927
4.9955 4.9961 -0.9851 -0.0013 0.1831 0.3710
-4.9955 -4.9961 0.9851 0.0013 -0.1831 -0.3710
0.0145 -3.0543 -4.9948 -0.0013 0.3203 -0.1530
-0.0145 3.0543 4.9948 0.0013 -0.3203 0.1530
-5.0012 -2.9750 2.9821 -0.0177 -0.3126 -0.3015
-3.0017 -4.9804 1.9931 0.0704 -0.1945 -0.2090
0.0144 -4.0536 -4.9935 0.0231 0.3221 -0.1633
-4.9973 4.0087 1.9737 -0.2032 -0.2620 -0.2538
